data_7135014
loop_
_publ_author_name
'Sahoo, Rajata Kumar'
'W&#xf6;lper, Christoph'
'M&#xf6;bius, Joost'
'Schulz, Stephan'

_publ_section_title
;
 Synthesis and reactivity of acyclic heterotrinuclear metal complexes.
;
_journal_issue 86
_journal_name_full 'Chemical communications (Cambridge, England)'
_journal_page_first 16774
_journal_page_last 16777
_journal_paper_doi 10.1039/d5cc03627e
_journal_volume 61
_journal_year 2025
_chemical_formula_sum 'C62 H53 B F20 N2 Si Zn'
_chemical_formula_weight 1310.33
_space_group_crystal_system triclinic
_space_group_IT_number 2
_space_group_name_Hall '-P 1'
_space_group_name_H-M_alt 'P -1'
_atom_sites_solution_hydrogens geom
_atom_sites_solution_primary direct
_atom_sites_solution_secondary difmap
_audit_creation_method SHELXL-2017/1
_audit_update_record
;
2025-08-29 deposited with the CCDC.	2025-09-25 downloaded from the CCDC.
;
_cell_angle_alpha 98.644(5)
_cell_angle_beta 101.458(4)
_cell_angle_gamma 102.212(4)
_cell_formula_units_Z 2
_cell_length_a 11.1667(11)
_cell_length_b 12.7101(13)
_cell_length_c 21.923(2)
_cell_measurement_reflns_used 9283
_cell_measurement_temperature 100(2)
_cell_measurement_theta_max 79.25
_cell_measurement_theta_min 3.81
_cell_volume 2919.8(5)
_computing_cell_refinement 'Bruker APEX3(v2017.3-0)'
_computing_data_collection 'Bruker APEX3(v2017.3-0)'
_computing_data_reduction 'Bruker APEX3(v2017.3-0)'
_computing_molecular_graphics 'ORTEP/PLATON (Spek)'
_computing_publication_material 'BRUKER AXS SHELXTL (c) 2008 / Vers. 2008/4'
_computing_structure_refinement 'SHELXL-2017/1 (Sheldrick, 2017)'
_computing_structure_solution 'Bruker APEX3(v2017.3-0)'
_diffrn_ambient_temperature 100(2)
_diffrn_detector_area_resol_mean 7.3910
_diffrn_measured_fraction_theta_full 1.000
_diffrn_measured_fraction_theta_max 0.986
_diffrn_measurement_device_type 'Bruker D8 Venture (Photon II detector)'
_diffrn_measurement_method 'Data collection strategy APEX 3/Queen'
_diffrn_radiation_monochromator 'multilayer mirror'
_diffrn_radiation_type CuK\a
_diffrn_radiation_wavelength 1.54178
_diffrn_reflns_av_R_equivalents 0.0640
_diffrn_reflns_av_unetI/netI 0.0182
_diffrn_reflns_Laue_measured_fraction_full 1.000
_diffrn_reflns_Laue_measured_fraction_max 0.986
_diffrn_reflns_limit_h_max 11
_diffrn_reflns_limit_h_min -13
_diffrn_reflns_limit_k_max 16
_diffrn_reflns_limit_k_min -16
_diffrn_reflns_limit_l_max 27
_diffrn_reflns_limit_l_min -27
_diffrn_reflns_number 227243
_diffrn_reflns_point_group_measured_fraction_full 1.000
_diffrn_reflns_point_group_measured_fraction_max 0.986
_diffrn_reflns_theta_full 67.679
_diffrn_reflns_theta_max 79.952
_diffrn_reflns_theta_min 2.099
_diffrn_source 'micro-focus sealed tube'
_diffrn_source_type 'INCOATEC I\mS 3.0'
_exptl_absorpt_coefficient_mu 1.727
_exptl_absorpt_correction_T_max 0.75
_exptl_absorpt_correction_T_min 0.61
_exptl_absorpt_correction_type multi-scan
_exptl_absorpt_process_details 'SADABS, Blessing, Acta Cryst 1995 A51 33-38'
_exptl_crystal_colour 'pale yellow'
_exptl_crystal_density_diffrn 1.490
_exptl_crystal_description tablet
_exptl_crystal_F_000 1336
_exptl_crystal_size_max 0.328
_exptl_crystal_size_mid 0.131
_exptl_crystal_size_min 0.058
_refine_diff_density_max 0.345
_refine_diff_density_min -0.455
_refine_diff_density_rms 0.048
_refine_ls_extinction_method none
_refine_ls_goodness_of_fit_ref 1.025
_refine_ls_hydrogen_treatment constr
_refine_ls_matrix_type full
_refine_ls_number_parameters 881
_refine_ls_number_reflns 12574
_refine_ls_number_restraints 246
_refine_ls_restrained_S_all 1.020
_refine_ls_R_factor_all 0.0342
_refine_ls_R_factor_gt 0.0302
_refine_ls_shift/su_max 0.001
_refine_ls_shift/su_mean 0.000
_refine_ls_structure_factor_coef Fsqd
_refine_ls_weighting_details 'w=1/[\s^2^(Fo^2^)+(0.0417P)^2^+1.6516P] where P=(Fo^2^+2Fc^2^)/3'
_refine_ls_weighting_scheme calc
_refine_ls_wR_factor_gt 0.0812
_refine_ls_wR_factor_ref 0.0844
_reflns_Friedel_coverage 0.000
_reflns_number_gt 11302
_reflns_number_total 12574
_reflns_threshold_expression 'I > 2\s(I)'
_cod_data_source_file d5cc03627e2.cif
_cod_data_source_block sah_169rem
_cod_depositor_comments 'Adding full bibliography for 7135011--7135020.cif.'
_cod_database_code 7135014
_shelx_shelxl_version_number 2017/1
_shelx_space_group_comment
; 
The symmetry employed for this shelxl refinement is uniquely defined 
by the following loop, which should always be used as a source of 
symmetry information in preference to the above space-group names. 
They are only intended as comments. 
;
_shelx_estimated_absorpt_t_min 0.601
_shelx_estimated_absorpt_t_max 0.906

loop_
_space_group_symop_operation_xyz
'x, y, z'
'-x, -y, -z'

loop_
_atom_site_label
_atom_site_type_symbol
_atom_site_fract_x
_atom_site_fract_y
_atom_site_fract_z
_atom_site_U_iso_or_equiv
_atom_site_adp_type
_atom_site_occupancy
_atom_site_site_symmetry_order
_atom_site_calc_flag
_atom_site_refinement_flags_posn
_atom_site_refinement_flags_adp
_atom_site_refinement_flags_occupancy
_atom_site_disorder_assembly
_atom_site_disorder_group
Zn1 Zn 0.59319(2) 0.86948(2) 0.35669(2) 0.02139(6) Uani 1 1 d . . . . .
Si1 Si 0.49158(3) 0.78159(3) 0.25122(2) 0.01631(8) Uani 1 1 d . . . . .
F1 F -0.09626(8) 0.29290(7) 0.26346(4) 0.02559(18) Uani 1 1 d . . . . .
F2 F -0.10085(8) 0.09178(7) 0.28027(5) 0.0310(2) Uani 1 1 d . . . . .
F3 F 0.08713(9) 0.05001(7) 0.36615(5) 0.0305(2) Uani 1 1 d . . . . .
F4 F 0.27774(8) 0.22118(7) 0.43855(4) 0.02717(18) Uani 1 1 d . . . . .
F5 F 0.29663(7) 0.42239(7) 0.41541(4) 0.02281(17) Uani 1 1 d . . . . .
F6 F 0.07352(8) 0.35161(7) 0.19493(4) 0.02393(17) Uani 1 1 d . . . . .
F7 F -0.06795(9) 0.36952(9) 0.08725(4) 0.0360(2) Uani 1 1 d . . . . .
F8 F -0.20155(11) 0.52715(10) 0.08465(5) 0.0457(3) Uani 1 1 d . . . . .
F9 F -0.18374(10) 0.66798(9) 0.19504(5) 0.0387(2) Uani 1 1 d . . . . .
F10 F -0.03840(8) 0.65643(7) 0.30271(4) 0.02321(17) Uani 1 1 d . . . . .
F11 F -0.08578(7) 0.48808(7) 0.37166(4) 0.02237(17) Uani 1 1 d . . . . .
F12 F -0.09780(8) 0.59024(7) 0.48584(4) 0.02616(18) Uani 1 1 d . . . . .
F13 F 0.11556(9) 0.71945(7) 0.56915(4) 0.02884(19) Uani 1 1 d . . . . .
F14 F 0.33796(8) 0.75309(8) 0.53280(4) 0.0298(2) Uani 1 1 d . . . . .
F15 F 0.35069(7) 0.66348(7) 0.41838(4) 0.02392(17) Uani 1 1 d . . . . .
F16 F 0.53541(8) 0.90352(7) 0.49613(4) 0.02961(19) Uani 1 1 d . . . . .
F17 F 0.67690(10) 1.04503(8) 0.60345(4) 0.0356(2) Uani 1 1 d . . . . .
F18 F 0.91284(9) 1.16019(7) 0.60567(4) 0.0332(2) Uani 1 1 d . . . . .
F19 F 1.00605(8) 1.13766(8) 0.50043(5) 0.0313(2) Uani 1 1 d . . . . .
F20 F 0.85690(9) 1.00693(8) 0.39061(4) 0.0338(2) Uani 1 1 d . . . . .
N1 N 0.41669(10) 0.64266(9) 0.25216(5) 0.0163(2) Uani 1 1 d . . . . .
N2 N 0.35572(10) 0.83197(9) 0.22755(5) 0.0173(2) Uani 1 1 d . . . . .
C1 C 0.31642(12) 0.62800(11) 0.27912(6) 0.0161(2) Uani 1 1 d . . . . .
C2 C 0.25424(12) 0.71319(11) 0.28733(6) 0.0176(3) Uani 1 1 d . . . . .
H2 H 0.202753 0.709947 0.317015 0.021 Uiso 1 1 calc R U . . .
C3 C 0.26075(12) 0.80154(11) 0.25628(6) 0.0176(3) Uani 1 1 d . . . . .
C4 C 0.27048(12) 0.52107(11) 0.29875(6) 0.0172(2) Uani 1 1 d . . . . .
H4A H 0.335990 0.515976 0.335166 0.021 Uiso 1 1 calc R U . . .
H4B H 0.266058 0.461046 0.263264 0.021 Uiso 1 1 calc R U . . .
C5 C 0.15853(13) 0.86171(12) 0.25310(7) 0.0223(3) Uani 1 1 d . . . . .
H5A H 0.111986 0.850891 0.208820 0.033 Uiso 1 1 calc R U . . .
H5B H 0.196131 0.940290 0.269968 0.033 Uiso 1 1 calc R U . . .
H5C H 0.100645 0.833302 0.278414 0.033 Uiso 1 1 calc R U . . .
C6 C 0.48452(12) 0.55695(11) 0.24295(7) 0.0179(3) Uani 1 1 d . . . . .
C7 C 0.46819(13) 0.49642(12) 0.18145(7) 0.0212(3) Uani 1 1 d . . . . .
C8 C 0.53589(14) 0.41636(12) 0.17402(7) 0.0258(3) Uani 1 1 d . . . . .
H8 H 0.525367 0.373703 0.132950 0.031 Uiso 1 1 calc R U . . .
C9 C 0.61759(14) 0.39813(12) 0.22511(8) 0.0274(3) Uani 1 1 d . . . . .
H9 H 0.662138 0.342939 0.219137 0.033 Uiso 1 1 calc R U . . .
C10 C 0.63455(14) 0.46020(12) 0.28495(8) 0.0254(3) Uani 1 1 d . . . . .
H10 H 0.691558 0.447475 0.319796 0.030 Uiso 1 1 calc R U . . .
C11 C 0.56940(13) 0.54164(11) 0.29537(7) 0.0198(3) Uani 1 1 d . . . . .
C12 C 0.38331(15) 0.51657(14) 0.12329(7) 0.0289(3) Uani 1 1 d D . . . .
H12 H 0.355387 0.585128 0.134761 0.035 Uiso 0.525(19) 1 calc R U P A 1
H12' H 0.386958 0.596798 0.132771 0.035 Uiso 0.475(19) 1 calc R U P A 2
C13 C 0.4401(18) 0.5221(15) 0.0669(7) 0.040(3) Uani 0.525(19) 1 d D . P A 1
H13A H 0.468341 0.455162 0.056286 0.060 Uiso 0.525(19) 1 calc R U P A 1
H13B H 0.512257 0.586233 0.077109 0.060 Uiso 0.525(19) 1 calc R U P A 1
H13C H 0.376713 0.528388 0.030629 0.060 Uiso 0.525(19) 1 calc R U P A 1
C14 C 0.2645(6) 0.4140(11) 0.1007(3) 0.061(2) Uani 0.525(19) 1 d D . P A 1
H14A H 0.205071 0.425880 0.064529 0.091 Uiso 0.525(19) 1 calc R U P A 1
H14B H 0.222989 0.405384 0.135678 0.091 Uiso 0.525(19) 1 calc R U P A 1
H14C H 0.292033 0.347557 0.087897 0.091 Uiso 0.525(19) 1 calc R U P A 1
C13' C 0.2468(6) 0.4596(7) 0.1126(4) 0.0360(17) Uani 0.475(19) 1 d D . P A 2
H13D H 0.237036 0.379942 0.105789 0.054 Uiso 0.475(19) 1 calc R U P A 2
H13E H 0.198054 0.478070 0.075164 0.054 Uiso 0.475(19) 1 calc R U P A 2
H13F H 0.216041 0.483481 0.149928 0.054 Uiso 0.475(19) 1 calc R U P A 2
C14' C 0.4390(18) 0.4999(16) 0.0648(6) 0.036(3) Uani 0.475(19) 1 d D . P A 2
H14D H 0.429714 0.421296 0.049954 0.055 Uiso 0.475(19) 1 calc R U P A 2
H14E H 0.528616 0.538390 0.076292 0.055 Uiso 0.475(19) 1 calc R U P A 2
H14F H 0.394038 0.529455 0.030906 0.055 Uiso 0.475(19) 1 calc R U P A 2
C15 C 0.60064(13) 0.61207(12) 0.36188(7) 0.0210(3) Uani 1 1 d . . . . .
H15 H 0.537945 0.657576 0.363245 0.025 Uiso 1 1 calc R U . . .
C16 C 0.73275(13) 0.69014(12) 0.37522(7) 0.0237(3) Uani 1 1 d . . . . .
H16A H 0.795726 0.647013 0.374409 0.036 Uiso 1 1 calc R U . . .
H16B H 0.751482 0.738111 0.417110 0.036 Uiso 1 1 calc R U . . .
H16C H 0.735179 0.735020 0.342620 0.036 Uiso 1 1 calc R U . . .
C17 C 0.59478(15) 0.54370(14) 0.41370(7) 0.0287(3) Uani 1 1 d . . . . .
H17A H 0.512930 0.489883 0.403050 0.043 Uiso 1 1 calc R U . . .
H17B H 0.605221 0.592295 0.454595 0.043 Uiso 1 1 calc R U . . .
H17C H 0.662428 0.505225 0.416570 0.043 Uiso 1 1 calc R U . . .
C18 C 0.35307(13) 0.91761(11) 0.19025(7) 0.0195(3) Uani 1 1 d . . . . .
C19 C 0.29521(14) 0.88705(12) 0.12525(7) 0.0246(3) Uani 1 1 d . . . . .
C20 C 0.28917(16) 0.97051(14) 0.09073(8) 0.0313(3) Uani 1 1 d . . . . .
H20 H 0.250090 0.951901 0.046590 0.038 Uiso 1 1 calc R U . . .
C21 C 0.33922(17) 1.07969(14) 0.11986(8) 0.0338(4) Uani 1 1 d . . . . .
H21 H 0.334152 1.135383 0.095699 0.041 Uiso 1 1 calc R U . . .
C22 C 0.39646(16) 1.10809(13) 0.18384(8) 0.0290(3) Uani 1 1 d . . . . .
H22 H 0.431264 1.183433 0.203143 0.035 Uiso 1 1 calc R U . . .
C23 C 0.40431(13) 1.02847(12) 0.22081(7) 0.0216(3) Uani 1 1 d . . . . .
C24 C 0.23785(17) 0.76776(13) 0.09152(7) 0.0310(3) Uani 1 1 d . . . . .
H24 H 0.256435 0.719903 0.122626 0.037 Uiso 1 1 calc R U . . .
C25 C 0.09392(18) 0.74436(17) 0.06783(9) 0.0432(4) Uani 1 1 d . . . . .
H25A H 0.073698 0.786891 0.035144 0.065 Uiso 1 1 calc R U . . .
H25B H 0.057199 0.765464 0.103444 0.065 Uiso 1 1 calc R U . . .
H25C H 0.059063 0.665815 0.049794 0.065 Uiso 1 1 calc R U . . .
C26 C 0.29635(17) 0.73813(15) 0.03601(8) 0.0371(4) Uani 1 1 d . . . . .
H26A H 0.260740 0.660308 0.016279 0.056 Uiso 1 1 calc R U . . .
H26B H 0.387906 0.751752 0.051580 0.056 Uiso 1 1 calc R U . . .
H26C H 0.277959 0.783328 0.004557 0.056 Uiso 1 1 calc R U . . .
C27 C 0.46421(14) 1.06579(12) 0.29163(7) 0.0224(3) Uani 1 1 d . . . . .
H27 H 0.447308 1.000422 0.311856 0.027 Uiso 1 1 calc R U . . .
C28 C 0.40715(17) 1.15314(14) 0.32306(8) 0.0322(3) Uani 1 1 d . . . . .
H28A H 0.431107 1.221323 0.307748 0.048 Uiso 1 1 calc R U . . .
H28B H 0.438906 1.167064 0.369277 0.048 Uiso 1 1 calc R U . . .
H28C H 0.315010 1.126786 0.312222 0.048 Uiso 1 1 calc R U . . .
C29 C 0.60762(15) 1.11002(13) 0.30475(8) 0.0291(3) Uani 1 1 d . . . . .
H29A H 0.644645 1.052302 0.287417 0.044 Uiso 1 1 calc R U . . .
H29B H 0.643096 1.132772 0.350689 0.044 Uiso 1 1 calc R U . . .
H29C H 0.626780 1.173250 0.284521 0.044 Uiso 1 1 calc R U . . .
C30 C 0.10749(12) 0.36901(11) 0.33386(6) 0.0180(3) Uani 1 1 d . . . . .
C31 C 0.00488(13) 0.28046(12) 0.30456(7) 0.0198(3) Uani 1 1 d . . . . .
C32 C -0.00269(13) 0.17446(11) 0.31422(7) 0.0223(3) Uani 1 1 d . . . . .
C33 C 0.09034(14) 0.15301(11) 0.35808(7) 0.0225(3) Uani 1 1 d . . . . .
C34 C 0.18874(13) 0.23943(12) 0.39322(7) 0.0211(3) Uani 1 1 d . . . . .
C35 C 0.19546(12) 0.34276(11) 0.37980(6) 0.0188(3) Uani 1 1 d . . . . .
C36 C 0.02771(12) 0.50328(11) 0.25610(6) 0.0183(3) Uani 1 1 d . . . . .
C37 C 0.01310(13) 0.43364(12) 0.19809(7) 0.0212(3) Uani 1 1 d . . . . .
C38 C -0.06111(14) 0.44002(13) 0.14104(7) 0.0271(3) Uani 1 1 d . . . . .
C39 C -0.12863(15) 0.51913(14) 0.13959(8) 0.0308(3) Uani 1 1 d . . . . .
C40 C -0.11975(14) 0.58960(13) 0.19525(8) 0.0273(3) Uani 1 1 d . . . . .
C41 C -0.04317(13) 0.58047(12) 0.25121(7) 0.0206(3) Uani 1 1 d . . . . .
C42 C 0.13127(13) 0.57153(11) 0.38727(6) 0.0176(3) Uani 1 1 d . . . . .
C43 C 0.02165(13) 0.55698(11) 0.40957(7) 0.0192(3) Uani 1 1 d . . . . .
C44 C 0.01274(13) 0.60642(12) 0.46851(7) 0.0214(3) Uani 1 1 d . . . . .
C45 C 0.12037(14) 0.67195(12) 0.51087(7) 0.0222(3) Uani 1 1 d . . . . .
C46 C 0.23252(14) 0.68888(11) 0.49229(7) 0.0217(3) Uani 1 1 d . . . . .
C47 C 0.23571(13) 0.64036(11) 0.43177(7) 0.0195(3) Uani 1 1 d . . . . .
C48 C 0.69044(14) 0.95418(11) 0.43967(7) 0.0217(3) Uani 1 1 d . . . . .
C49 C 0.64941(14) 0.96434(11) 0.49497(7) 0.0222(3) Uani 1 1 d . . . . .
C50 C 0.72092(15) 1.03427(12) 0.55045(7) 0.0248(3) Uani 1 1 d . . . . .
C51 C 0.84118(15) 1.09308(12) 0.55211(7) 0.0245(3) Uani 1 1 d . . . . .
C52 C 0.88808(14) 1.08219(12) 0.49836(7) 0.0234(3) Uani 1 1 d . . . . .
C53 C 0.81086(14) 1.01465(12) 0.44348(7) 0.0230(3) Uani 1 1 d . . . . .
C54 C 0.58810(13) 0.78462(12) 0.19090(7) 0.0212(3) Uani 1 1 d . . . . .
H54A H 0.609227 0.712797 0.182636 0.025 Uiso 1 1 calc R U . . .
H54B H 0.536048 0.793408 0.150714 0.025 Uiso 1 1 calc R U . . .
C55 C 0.71070(15) 0.87547(13) 0.20931(8) 0.0300(3) Uani 1 1 d . . . . .
H55A H 0.761288 0.863860 0.178309 0.045 Uiso 1 1 calc R U . . .
H55B H 0.758466 0.873666 0.251619 0.045 Uiso 1 1 calc R U . . .
H55C H 0.690845 0.947047 0.209785 0.045 Uiso 1 1 calc R U . . .
B1 B 0.13290(14) 0.49522(12) 0.31917(7) 0.0166(3) Uani 1 1 d . . . . .
C1_1 C 0.7316(3) 1.0573(2) 0.09340(12) 0.0346(6) Uani 0.839(5) 1 d D . P B 3
C2_1 C 0.8578(3) 1.0598(3) 0.0971(2) 0.0409(8) Uani 0.839(5) 1 d D . P B 3
H2_1 H 0.920816 1.125268 0.117489 0.049 Uiso 0.839(5) 1 calc R U P B 3
C3_1 C 0.8930(3) 0.9674(3) 0.07139(15) 0.0508(7) Uani 0.839(5) 1 d D . P B 3
H3_1 H 0.979634 0.970456 0.073972 0.061 Uiso 0.839(5) 1 calc R U P B 3
C4_1 C 0.8022(3) 0.8709(3) 0.04196(18) 0.0489(8) Uani 0.839(5) 1 d D . P B 3
H4_1 H 0.826400 0.807781 0.024532 0.059 Uiso 0.839(5) 1 calc R U P B 3
C5_1 C 0.6763(4) 0.8674(4) 0.0382(3) 0.0431(11) Uani 0.839(5) 1 d D . P B 3
H5_1 H 0.613829 0.801171 0.018716 0.052 Uiso 0.839(5) 1 calc R U P B 3
C6_1 C 0.6407(3) 0.9602(4) 0.0628(3) 0.0380(7) Uani 0.839(5) 1 d D . P B 3
H6_1 H 0.553789 0.957645 0.058839 0.046 Uiso 0.839(5) 1 calc R U P B 3
C7_1 C 0.6922(2) 1.1556(2) 0.12303(11) 0.0427(6) Uani 0.839(5) 1 d . . P B 3
H7A_1 H 0.755881 1.222872 0.124800 0.064 Uiso 0.839(5) 1 calc R U P B 3
H7B_1 H 0.684323 1.149291 0.166144 0.064 Uiso 0.839(5) 1 calc R U P B 3
H7C_1 H 0.610801 1.158384 0.097374 0.064 Uiso 0.839(5) 1 calc R U P B 3
C1_2 C 0.8724(14) 1.0214(17) 0.0910(13) 0.057(6) Uani 0.161(5) 1 d D . P B 4
C2_2 C 0.8079(19) 0.9158(16) 0.0579(10) 0.065(5) Uani 0.161(5) 1 d D . P B 4
H2_2 H 0.852883 0.863015 0.046893 0.077 Uiso 0.161(5) 1 calc R U P B 4
C3_2 C 0.677(2) 0.889(2) 0.041(2) 0.062(7) Uani 0.161(5) 1 d D . P B 4
H3_2 H 0.632645 0.819232 0.015064 0.074 Uiso 0.161(5) 1 calc R U P B 4
C4_2 C 0.6105(16) 0.961(2) 0.062(2) 0.073(8) Uani 0.161(5) 1 d D . P B 4
H4_2 H 0.521153 0.939100 0.054081 0.087 Uiso 0.161(5) 1 calc R U P B 4
C5_2 C 0.6753(18) 1.0673(15) 0.0954(9) 0.060(5) Uani 0.161(5) 1 d D . P B 4
H5_2 H 0.630481 1.119361 0.107851 0.072 Uiso 0.161(5) 1 calc R U P B 4
C6_2 C 0.8048(18) 1.0951(14) 0.1097(8) 0.067(5) Uani 0.161(5) 1 d D . P B 4
H6_2 H 0.849279 1.166574 0.133088 0.080 Uiso 0.161(5) 1 calc R U P B 4
C7_2 C 1.0129(17) 1.066(2) 0.1114(14) 0.115(10) Uani 0.161(5) 1 d . . P B 4
H7A_2 H 1.050283 1.048684 0.075496 0.172 Uiso 0.161(5) 1 calc R U P B 4
H7B_2 H 1.047363 1.032823 0.146280 0.172 Uiso 0.161(5) 1 calc R U P B 4
H7C_2 H 1.032830 1.145995 0.125795 0.172 Uiso 0.161(5) 1 calc R U P B 4

loop_
_atom_site_aniso_label
_atom_site_aniso_U_11
_atom_site_aniso_U_22
_atom_site_aniso_U_33
_atom_site_aniso_U_23
_atom_site_aniso_U_13
_atom_site_aniso_U_12
Zn1 0.02152(10) 0.02136(10) 0.01770(10) 0.00075(7) 0.00118(7) 0.00314(7)
Si1 0.01448(16) 0.01726(17) 0.01631(17) 0.00293(13) 0.00361(13) 0.00242(13)
F1 0.0174(4) 0.0257(4) 0.0291(4) 0.0072(3) -0.0013(3) 0.0007(3)
F2 0.0262(4) 0.0213(4) 0.0368(5) 0.0031(4) 0.0017(4) -0.0053(3)
F3 0.0311(5) 0.0186(4) 0.0452(5) 0.0120(4) 0.0114(4) 0.0071(3)
F4 0.0249(4) 0.0287(4) 0.0306(5) 0.0132(4) 0.0036(4) 0.0101(3)
F5 0.0185(4) 0.0225(4) 0.0233(4) 0.0056(3) -0.0007(3) 0.0009(3)
F6 0.0248(4) 0.0230(4) 0.0223(4) -0.0005(3) 0.0048(3) 0.0066(3)
F7 0.0375(5) 0.0437(6) 0.0189(4) -0.0049(4) -0.0020(4) 0.0092(4)
F8 0.0454(6) 0.0627(7) 0.0251(5) 0.0074(5) -0.0096(4) 0.0230(5)
F9 0.0370(5) 0.0453(6) 0.0389(5) 0.0119(5) 0.0014(4) 0.0258(5)
F10 0.0230(4) 0.0237(4) 0.0243(4) 0.0033(3) 0.0059(3) 0.0097(3)
F11 0.0155(4) 0.0257(4) 0.0240(4) 0.0034(3) 0.0040(3) 0.0027(3)
F12 0.0236(4) 0.0337(5) 0.0268(4) 0.0090(4) 0.0130(3) 0.0105(3)
F13 0.0384(5) 0.0306(5) 0.0184(4) 0.0012(3) 0.0107(4) 0.0094(4)
F14 0.0275(4) 0.0321(5) 0.0209(4) -0.0035(4) 0.0016(3) -0.0017(4)
F15 0.0171(4) 0.0280(4) 0.0222(4) 0.0007(3) 0.0049(3) -0.0010(3)
F16 0.0269(4) 0.0269(4) 0.0331(5) 0.0055(4) 0.0098(4) 0.0005(3)
F17 0.0480(6) 0.0368(5) 0.0206(4) 0.0025(4) 0.0136(4) 0.0048(4)
F18 0.0406(5) 0.0251(4) 0.0231(4) -0.0029(4) -0.0041(4) 0.0016(4)
F19 0.0201(4) 0.0296(5) 0.0388(5) 0.0029(4) 0.0021(4) 0.0020(3)
F20 0.0306(5) 0.0425(5) 0.0266(5) 0.0000(4) 0.0131(4) 0.0042(4)
N1 0.0146(5) 0.0174(5) 0.0162(5) 0.0024(4) 0.0034(4) 0.0036(4)
N2 0.0168(5) 0.0174(5) 0.0174(5) 0.0039(4) 0.0036(4) 0.0034(4)
C1 0.0145(6) 0.0185(6) 0.0127(6) 0.0012(5) 0.0012(5) 0.0019(5)
C2 0.0169(6) 0.0181(6) 0.0179(6) 0.0025(5) 0.0058(5) 0.0036(5)
C3 0.0167(6) 0.0179(6) 0.0157(6) -0.0001(5) 0.0022(5) 0.0030(5)
C4 0.0160(6) 0.0165(6) 0.0183(6) 0.0029(5) 0.0039(5) 0.0031(5)
C5 0.0210(7) 0.0234(7) 0.0244(7) 0.0058(5) 0.0067(5) 0.0082(5)
C6 0.0153(6) 0.0169(6) 0.0219(7) 0.0040(5) 0.0060(5) 0.0029(5)
C7 0.0191(6) 0.0219(7) 0.0219(7) 0.0025(5) 0.0061(5) 0.0035(5)
C8 0.0262(7) 0.0221(7) 0.0284(8) -0.0007(6) 0.0099(6) 0.0057(6)
C9 0.0245(7) 0.0212(7) 0.0384(9) 0.0043(6) 0.0093(6) 0.0090(6)
C10 0.0203(7) 0.0240(7) 0.0317(8) 0.0066(6) 0.0031(6) 0.0073(5)
C11 0.0160(6) 0.0205(6) 0.0222(7) 0.0047(5) 0.0046(5) 0.0024(5)
C12 0.0294(8) 0.0391(9) 0.0187(7) 0.0000(6) 0.0052(6) 0.0142(7)
C13 0.055(4) 0.034(4) 0.034(3) 0.007(2) 0.012(3) 0.016(3)
C14 0.025(2) 0.117(7) 0.031(3) 0.009(3) 0.0034(17) 0.004(3)
C13' 0.021(2) 0.051(4) 0.030(3) 0.014(2) -0.0001(17) -0.0015(19)
C14' 0.053(5) 0.053(8) 0.020(3) 0.016(4) 0.020(3) 0.033(5)
C15 0.0171(6) 0.0249(7) 0.0201(7) 0.0046(5) 0.0019(5) 0.0058(5)
C16 0.0183(6) 0.0237(7) 0.0270(7) 0.0030(6) 0.0023(5) 0.0051(5)
C17 0.0225(7) 0.0374(8) 0.0262(8) 0.0118(6) 0.0028(6) 0.0062(6)
C18 0.0194(6) 0.0208(7) 0.0206(7) 0.0073(5) 0.0062(5) 0.0060(5)
C19 0.0256(7) 0.0252(7) 0.0222(7) 0.0057(6) 0.0035(6) 0.0063(6)
C20 0.0372(9) 0.0342(8) 0.0225(7) 0.0109(6) 0.0027(6) 0.0093(7)
C21 0.0439(9) 0.0288(8) 0.0321(8) 0.0156(7) 0.0086(7) 0.0100(7)
C22 0.0345(8) 0.0216(7) 0.0311(8) 0.0083(6) 0.0081(6) 0.0050(6)
C23 0.0211(6) 0.0213(7) 0.0233(7) 0.0049(5) 0.0075(5) 0.0043(5)
C24 0.0395(9) 0.0263(8) 0.0206(7) 0.0031(6) -0.0025(6) 0.0046(6)
C25 0.0365(10) 0.0455(11) 0.0363(10) -0.0044(8) 0.0057(8) -0.0026(8)
C26 0.0357(9) 0.0389(9) 0.0296(8) -0.0046(7) -0.0015(7) 0.0109(7)
C27 0.0254(7) 0.0186(6) 0.0225(7) 0.0021(5) 0.0074(6) 0.0041(5)
C28 0.0356(9) 0.0291(8) 0.0326(8) -0.0007(7) 0.0117(7) 0.0106(7)
C29 0.0262(8) 0.0295(8) 0.0282(8) 0.0015(6) 0.0056(6) 0.0031(6)
C30 0.0167(6) 0.0192(6) 0.0186(6) 0.0037(5) 0.0064(5) 0.0037(5)
C31 0.0161(6) 0.0228(7) 0.0205(6) 0.0048(5) 0.0044(5) 0.0044(5)
C32 0.0195(6) 0.0187(6) 0.0261(7) 0.0022(5) 0.0071(5) -0.0007(5)
C33 0.0241(7) 0.0173(6) 0.0299(7) 0.0079(5) 0.0117(6) 0.0066(5)
C34 0.0198(6) 0.0243(7) 0.0227(7) 0.0083(5) 0.0070(5) 0.0088(5)
C35 0.0162(6) 0.0194(6) 0.0198(6) 0.0025(5) 0.0054(5) 0.0025(5)
C36 0.0150(6) 0.0192(6) 0.0192(6) 0.0042(5) 0.0037(5) 0.0012(5)
C37 0.0188(6) 0.0223(7) 0.0214(7) 0.0035(5) 0.0038(5) 0.0042(5)
C38 0.0242(7) 0.0328(8) 0.0190(7) -0.0002(6) 0.0014(6) 0.0029(6)
C39 0.0262(8) 0.0404(9) 0.0227(7) 0.0082(6) -0.0033(6) 0.0090(7)
C40 0.0228(7) 0.0314(8) 0.0299(8) 0.0101(6) 0.0033(6) 0.0116(6)
C41 0.0174(6) 0.0225(7) 0.0211(7) 0.0037(5) 0.0047(5) 0.0037(5)
C42 0.0188(6) 0.0173(6) 0.0175(6) 0.0054(5) 0.0040(5) 0.0052(5)
C43 0.0173(6) 0.0190(6) 0.0207(6) 0.0051(5) 0.0029(5) 0.0040(5)
C44 0.0217(7) 0.0237(7) 0.0230(7) 0.0084(6) 0.0095(5) 0.0083(5)
C45 0.0297(7) 0.0216(7) 0.0173(6) 0.0041(5) 0.0077(5) 0.0085(6)
C46 0.0227(7) 0.0198(6) 0.0190(7) 0.0022(5) 0.0015(5) 0.0018(5)
C47 0.0182(6) 0.0193(6) 0.0211(7) 0.0042(5) 0.0061(5) 0.0038(5)
C48 0.0229(7) 0.0199(6) 0.0205(7) 0.0020(5) 0.0014(5) 0.0064(5)
C49 0.0230(7) 0.0193(6) 0.0238(7) 0.0048(5) 0.0047(5) 0.0044(5)
C50 0.0347(8) 0.0235(7) 0.0177(7) 0.0045(5) 0.0080(6) 0.0085(6)
C51 0.0314(8) 0.0179(6) 0.0199(7) 0.0009(5) -0.0016(6) 0.0061(6)
C52 0.0203(7) 0.0193(7) 0.0283(7) 0.0044(6) 0.0016(6) 0.0040(5)
C53 0.0248(7) 0.0240(7) 0.0202(7) 0.0020(5) 0.0052(5) 0.0083(6)
C54 0.0192(6) 0.0235(7) 0.0211(7) 0.0044(5) 0.0070(5) 0.0036(5)
C55 0.0271(8) 0.0275(8) 0.0328(8) 0.0020(6) 0.0136(6) -0.0022(6)
B1 0.0147(6) 0.0168(7) 0.0172(7) 0.0030(5) 0.0032(5) 0.0027(5)
C1_1 0.0383(16) 0.0417(13) 0.0270(11) 0.0100(9) 0.0136(13) 0.0091(12)
C2_1 0.0377(15) 0.0474(18) 0.0364(14) 0.0050(15) 0.0106(11) 0.0083(12)
C3_1 0.0460(16) 0.062(2) 0.0474(16) 0.0057(14) 0.0124(12) 0.0219(15)
C4_1 0.0617(19) 0.0517(19) 0.0372(18) 0.0056(14) 0.0130(13) 0.0236(15)
C5_1 0.0566(19) 0.0423(19) 0.0299(19) 0.0069(18) 0.0104(15) 0.0114(14)
C6_1 0.0423(13) 0.0425(18) 0.0301(16) 0.0097(12) 0.0117(13) 0.0076(12)
C7_1 0.0501(14) 0.0391(13) 0.0401(13) 0.0048(10) 0.0196(10) 0.0076(10)
C1_2 0.041(8) 0.068(13) 0.055(12) 0.024(10) 0.004(7) -0.005(7)
C2_2 0.079(10) 0.068(12) 0.039(11) 0.024(9) 0.005(8) 0.001(9)
C3_2 0.071(11) 0.048(12) 0.049(16) 0.032(9) -0.004(9) -0.019(8)
C4_2 0.093(14) 0.073(12) 0.049(12) 0.038(9) 0.011(13) 0.003(9)
C5_2 0.068(10) 0.072(10) 0.052(9) 0.039(8) 0.022(9) 0.014(8)
C6_2 0.067(9) 0.081(11) 0.060(11) 0.042(9) 0.018(9) 0.012(9)
C7_2 0.039(8) 0.13(2) 0.16(2) 0.041(17) 0.002(10) 0.011(9)

loop_
_atom_type_symbol
_atom_type_description
_atom_type_scat_dispersion_real
_atom_type_scat_dispersion_imag
_atom_type_scat_source
C C 0.0181 0.0091 'International Tables Vol C Tables 4.2.6.8 and 6.1.1.4'
H H 0.0000 0.0000 'International Tables Vol C Tables 4.2.6.8 and 6.1.1.4'
B B 0.0090 0.0039 'International Tables Vol C Tables 4.2.6.8 and 6.1.1.4'
F F 0.0727 0.0534 'International Tables Vol C Tables 4.2.6.8 and 6.1.1.4'
N N 0.0311 0.0180 'International Tables Vol C Tables 4.2.6.8 and 6.1.1.4'
Si Si 0.2541 0.3302 'International Tables Vol C Tables 4.2.6.8 and 6.1.1.4'
Zn Zn -1.5491 0.6778 'International Tables Vol C Tables 4.2.6.8 and 6.1.1.4'

loop_
_geom_angle_atom_site_label_1
_geom_angle_atom_site_label_2
_geom_angle_atom_site_label_3
_geom_angle
_geom_angle_site_symmetry_1
_geom_angle_site_symmetry_3
_geom_angle_publ_flag
C48 Zn1 Si1 173.15(5) . . ?
N2 Si1 N1 99.83(5) . . ?
N2 Si1 C54 111.44(6) . . ?
N1 Si1 C54 110.36(6) . . ?
N2 Si1 Zn1 108.40(4) . . ?
N1 Si1 Zn1 107.44(4) . . ?
C54 Si1 Zn1 117.80(5) . . ?
C1 N1 C6 121.36(11) . . ?
C1 N1 Si1 116.51(9) . . ?
C6 N1 Si1 119.43(8) . . ?
C3 N2 C18 119.81(11) . . ?
C3 N2 Si1 115.60(9) . . ?
C18 N2 Si1 123.47(9) . . ?
N1 C1 C2 119.38(12) . . ?
N1 C1 C4 120.21(12) . . ?
C2 C1 C4 120.39(11) . . ?
C3 C2 C1 126.61(12) . . ?
C3 C2 H2 116.7 . . ?
C1 C2 H2 116.7 . . ?
N2 C3 C2 121.27(12) . . ?
N2 C3 C5 119.52(12) . . ?
C2 C3 C5 119.19(12) . . ?
C1 C4 B1 119.65(11) . . ?
C1 C4 H4A 107.4 . . ?
B1 C4 H4A 107.4 . . ?
C1 C4 H4B 107.4 . . ?
B1 C4 H4B 107.4 . . ?
H4A C4 H4B 106.9 . . ?
C3 C5 H5A 109.5 . . ?
C3 C5 H5B 109.5 . . ?
H5A C5 H5B 109.5 . . ?
C3 C5 H5C 109.5 . . ?
H5A C5 H5C 109.5 . . ?
H5B C5 H5C 109.5 . . ?
C11 C6 C7 121.73(13) . . ?
C11 C6 N1 118.95(12) . . ?
C7 C6 N1 119.23(12) . . ?
C8 C7 C6 117.90(13) . . ?
C8 C7 C12 119.34(13) . . ?
C6 C7 C12 122.74(13) . . ?
C9 C8 C7 121.32(14) . . ?
C9 C8 H8 119.3 . . ?
C7 C8 H8 119.3 . . ?
C8 C9 C10 119.91(14) . . ?
C8 C9 H9 120.0 . . ?
C10 C9 H9 120.0 . . ?
C9 C10 C11 121.39(14) . . ?
C9 C10 H10 119.3 . . ?
C11 C10 H10 119.3 . . ?
C10 C11 C6 117.71(13) . . ?
C10 C11 C15 118.04(13) . . ?
C6 C11 C15 124.16(12) . . ?
C13' C12 C7 114.3(3) . . ?
C13 C12 C7 114.9(8) . . ?
C13' C12 C14' 115.0(8) . . ?
C7 C12 C14' 111.1(8) . . ?
C13 C12 C14 105.2(7) . . ?
C7 C12 C14 107.0(4) . . ?
C13 C12 H12 109.8 . . ?
C7 C12 H12 109.8 . . ?
C14 C12 H12 109.8 . . ?
C13' C12 H12' 105.1 . . ?
C7 C12 H12' 105.1 . . ?
C14' C12 H12' 105.1 . . ?
C12 C13 H13A 109.5 . . ?
C12 C13 H13B 109.5 . . ?
H13A C13 H13B 109.5 . . ?
C12 C13 H13C 109.5 . . ?
H13A C13 H13C 109.5 . . ?
H13B C13 H13C 109.5 . . ?
C12 C14 H14A 109.5 . . ?
C12 C14 H14B 109.5 . . ?
H14A C14 H14B 109.5 . . ?
C12 C14 H14C 109.5 . . ?
H14A C14 H14C 109.5 . . ?
H14B C14 H14C 109.5 . . ?
C12 C13' H13D 109.5 . . ?
C12 C13' H13E 109.5 . . ?
H13D C13' H13E 109.5 . . ?
C12 C13' H13F 109.5 . . ?
H13D C13' H13F 109.5 . . ?
H13E C13' H13F 109.5 . . ?
C12 C14' H14D 109.5 . . ?
C12 C14' H14E 109.5 . . ?
H14D C14' H14E 109.5 . . ?
C12 C14' H14F 109.5 . . ?
H14D C14' H14F 109.5 . . ?
H14E C14' H14F 109.5 . . ?
C11 C15 C17 112.91(12) . . ?
C11 C15 C16 109.22(11) . . ?
C17 C15 C16 109.87(12) . . ?
C11 C15 H15 108.2 . . ?
C17 C15 H15 108.2 . . ?
C16 C15 H15 108.2 . . ?
C15 C16 H16A 109.5 . . ?
C15 C16 H16B 109.5 . . ?
H16A C16 H16B 109.5 . . ?
C15 C16 H16C 109.5 . . ?
H16A C16 H16C 109.5 . . ?
H16B C16 H16C 109.5 . . ?
C15 C17 H17A 109.5 . . ?
C15 C17 H17B 109.5 . . ?
H17A C17 H17B 109.5 . . ?
C15 C17 H17C 109.5 . . ?
H17A C17 H17C 109.5 . . ?
H17B C17 H17C 109.5 . . ?
C19 C18 C23 121.93(13) . . ?
C19 C18 N2 118.69(12) . . ?
C23 C18 N2 119.34(12) . . ?
C20 C19 C18 117.91(14) . . ?
C20 C19 C24 119.37(14) . . ?
C18 C19 C24 122.71(13) . . ?
C21 C20 C19 120.97(15) . . ?
C21 C20 H20 119.5 . . ?
C19 C20 H20 119.5 . . ?
C22 C21 C20 120.25(15) . . ?
C22 C21 H21 119.9 . . ?
C20 C21 H21 119.9 . . ?
C21 C22 C23 121.33(15) . . ?
C21 C22 H22 119.3 . . ?
C23 C22 H22 119.3 . . ?
C22 C23 C18 117.60(14) . . ?
C22 C23 C27 118.58(13) . . ?
C18 C23 C27 123.80(13) . . ?
C19 C24 C26 110.98(14) . . ?
C19 C24 C25 111.43(15) . . ?
C26 C24 C25 109.88(14) . . ?
C19 C24 H24 108.1 . . ?
C26 C24 H24 108.1 . . ?
C25 C24 H24 108.1 . . ?
C24 C25 H25A 109.5 . . ?
C24 C25 H25B 109.5 . . ?
H25A C25 H25B 109.5 . . ?
C24 C25 H25C 109.5 . . ?
H25A C25 H25C 109.5 . . ?
H25B C25 H25C 109.5 . . ?
C24 C26 H26A 109.5 . . ?
C24 C26 H26B 109.5 . . ?
H26A C26 H26B 109.5 . . ?
C24 C26 H26C 109.5 . . ?
H26A C26 H26C 109.5 . . ?
H26B C26 H26C 109.5 . . ?
C23 C27 C29 111.63(12) . . ?
C23 C27 C28 111.97(13) . . ?
C29 C27 C28 109.54(12) . . ?
C23 C27 H27 107.8 . . ?
C29 C27 H27 107.8 . . ?
C28 C27 H27 107.8 . . ?
C27 C28 H28A 109.5 . . ?
C27 C28 H28B 109.5 . . ?
H28A C28 H28B 109.5 . . ?
C27 C28 H28C 109.5 . . ?
H28A C28 H28C 109.5 . . ?
H28B C28 H28C 109.5 . . ?
C27 C29 H29A 109.5 . . ?
C27 C29 H29B 109.5 . . ?
H29A C29 H29B 109.5 . . ?
C27 C29 H29C 109.5 . . ?
H29A C29 H29C 109.5 . . ?
H29B C29 H29C 109.5 . . ?
C31 C30 C35 112.82(12) . . ?
C31 C30 B1 127.42(12) . . ?
C35 C30 B1 119.76(11) . . ?
F1 C31 C32 114.76(12) . . ?
F1 C31 C30 121.33(12) . . ?
C32 C31 C30 123.91(13) . . ?
F2 C32 C33 119.74(13) . . ?
F2 C32 C31 120.18(13) . . ?
C33 C32 C31 120.08(13) . . ?
F3 C33 C32 120.83(13) . . ?
F3 C33 C34 120.48(13) . . ?
C32 C33 C34 118.68(13) . . ?
F4 C34 C35 121.16(13) . . ?
F4 C34 C33 119.73(13) . . ?
C35 C34 C33 119.08(13) . . ?
F5 C35 C34 115.33(12) . . ?
F5 C35 C30 119.71(12) . . ?
C34 C35 C30 124.96(13) . . ?
C41 C36 C37 112.71(12) . . ?
C41 C36 B1 127.53(12) . . ?
C37 C36 B1 119.45(12) . . ?
F6 C37 C38 114.97(13) . . ?
F6 C37 C36 120.15(12) . . ?
C38 C37 C36 124.88(14) . . ?
F7 C38 C39 120.23(14) . . ?
F7 C38 C37 120.44(14) . . ?
C39 C38 C37 119.33(14) . . ?
F8 C39 C40 120.69(15) . . ?
F8 C39 C38 120.52(15) . . ?
C40 C39 C38 118.79(14) . . ?
F9 C40 C39 119.97(14) . . ?
F9 C40 C41 120.31(14) . . ?
C39 C40 C41 119.71(14) . . ?
F10 C41 C40 114.63(13) . . ?
F10 C41 C36 120.77(12) . . ?
C40 C41 C36 124.57(14) . . ?
C47 C42 C43 112.87(12) . . ?
C47 C42 B1 126.29(12) . . ?
C43 C42 B1 120.07(12) . . ?
F11 C43 C44 116.10(12) . . ?
F11 C43 C42 118.68(12) . . ?
C44 C43 C42 125.22(13) . . ?
F12 C44 C45 119.51(13) . . ?
F12 C44 C43 121.53(13) . . ?
C45 C44 C43 118.95(13) . . ?
F13 C45 C46 120.58(13) . . ?
F13 C45 C44 120.51(13) . . ?
C46 C45 C44 118.91(13) . . ?
F14 C46 C45 119.64(13) . . ?
F14 C46 C47 120.44(13) . . ?
C45 C46 C47 119.91(13) . . ?
F15 C47 C46 114.89(12) . . ?
F15 C47 C42 121.04(12) . . ?
C46 C47 C42 124.07(13) . . ?
C49 C48 C53 116.10(13) . . ?
C49 C48 Zn1 126.56(11) . . ?
C53 C48 Zn1 117.27(11) . . ?
F16 C49 C48 119.80(13) . . ?
F16 C49 C50 117.61(13) . . ?
C48 C49 C50 122.58(14) . . ?
F17 C50 C49 121.35(14) . . ?
F17 C50 C51 119.38(13) . . ?
C49 C50 C51 119.26(14) . . ?
F18 C51 C52 119.66(14) . . ?
F18 C51 C50 120.27(14) . . ?
C52 C51 C50 120.07(13) . . ?
F19 C52 C53 121.69(14) . . ?
F19 C52 C51 120.00(13) . . ?
C53 C52 C51 118.31(14) . . ?
F20 C53 C52 117.71(13) . . ?
F20 C53 C48 118.71(13) . . ?
C52 C53 C48 123.57(14) . . ?
C55 C54 Si1 115.14(10) . . ?
C55 C54 H54A 108.5 . . ?
Si1 C54 H54A 108.5 . . ?
C55 C54 H54B 108.5 . . ?
Si1 C54 H54B 108.5 . . ?
H54A C54 H54B 107.5 . . ?
C54 C55 H55A 109.5 . . ?
C54 C55 H55B 109.5 . . ?
H55A C55 H55B 109.5 . . ?
C54 C55 H55C 109.5 . . ?
H55A C55 H55C 109.5 . . ?
H55B C55 H55C 109.5 . . ?
C36 B1 C42 115.40(11) . . ?
C36 B1 C30 111.52(11) . . ?
C42 B1 C30 102.99(10) . . ?
C36 B1 C4 104.93(10) . . ?
C42 B1 C4 114.76(11) . . ?
C30 B1 C4 107.11(10) . . ?
C2_1 C1_1 C6_1 118.6(3) . . ?
C2_1 C1_1 C7_1 121.3(3) . . ?
C6_1 C1_1 C7_1 120.1(3) . . ?
C1_1 C2_1 C3_1 120.7(3) . . ?
C1_1 C2_1 H2_1 119.7 . . ?
C3_1 C2_1 H2_1 119.7 . . ?
C4_1 C3_1 C2_1 120.4(3) . . ?
C4_1 C3_1 H3_1 119.8 . . ?
C2_1 C3_1 H3_1 119.8 . . ?
C5_1 C4_1 C3_1 119.4(3) . . ?
C5_1 C4_1 H4_1 120.3 . . ?
C3_1 C4_1 H4_1 120.3 . . ?
C4_1 C5_1 C6_1 120.3(3) . . ?
C4_1 C5_1 H5_1 119.8 . . ?
C6_1 C5_1 H5_1 119.8 . . ?
C5_1 C6_1 C1_1 120.6(3) . . ?
C5_1 C6_1 H6_1 119.7 . . ?
C1_1 C6_1 H6_1 119.7 . . ?
C1_1 C7_1 H7A_1 109.5 . . ?
C1_1 C7_1 H7B_1 109.5 . . ?
H7A_1 C7_1 H7B_1 109.5 . . ?
C1_1 C7_1 H7C_1 109.5 . . ?
H7A_1 C7_1 H7C_1 109.5 . . ?
H7B_1 C7_1 H7C_1 109.5 . . ?
C6_2 C1_2 C2_2 119.5(10) . . ?
C6_2 C1_2 C7_2 114.0(19) . . ?
C2_2 C1_2 C7_2 126.5(19) . . ?
C3_2 C2_2 C1_2 119.1(10) . . ?
C3_2 C2_2 H2_2 120.4 . . ?
C1_2 C2_2 H2_2 120.4 . . ?
C4_2 C3_2 C2_2 120.8(11) . . ?
C4_2 C3_2 H3_2 119.6 . . ?
C2_2 C3_2 H3_2 119.6 . . ?
C3_2 C4_2 C5_2 119.7(10) . . ?
C3_2 C4_2 H4_2 120.1 . . ?
C5_2 C4_2 H4_2 120.1 . . ?
C6_2 C5_2 C4_2 118.9(10) . . ?
C6_2 C5_2 H5_2 120.6 . . ?
C4_2 C5_2 H5_2 120.6 . . ?
C5_2 C6_2 C1_2 121.6(10) . . ?
C5_2 C6_2 H6_2 119.2 . . ?
C1_2 C6_2 H6_2 119.2 . . ?
C1_2 C7_2 H7A_2 109.5 . . ?
C1_2 C7_2 H7B_2 109.5 . . ?
H7A_2 C7_2 H7B_2 109.5 . . ?
C1_2 C7_2 H7C_2 109.5 . . ?
H7A_2 C7_2 H7C_2 109.5 . . ?
H7B_2 C7_2 H7C_2 109.5 . . ?

loop_
_geom_bond_atom_site_label_1
_geom_bond_atom_site_label_2
_geom_bond_distance
_geom_bond_site_symmetry_2
_geom_bond_publ_flag
Zn1 C48 1.9441(14) . ?
Zn1 Si1 2.3508(5) . ?
Si1 N2 1.7830(12) . ?
Si1 N1 1.7919(12) . ?
Si1 C54 1.8644(14) . ?
F1 C31 1.3515(16) . ?
F2 C32 1.3467(16) . ?
F3 C33 1.3411(16) . ?
F4 C34 1.3431(16) . ?
F5 C35 1.3560(15) . ?
F6 C37 1.3570(16) . ?
F7 C38 1.3480(18) . ?
F8 C39 1.3441(17) . ?
F9 C40 1.3433(18) . ?
F10 C41 1.3551(16) . ?
F11 C43 1.3555(16) . ?
F12 C44 1.3463(16) . ?
F13 C45 1.3448(16) . ?
F14 C46 1.3422(16) . ?
F15 C47 1.3554(15) . ?
F16 C49 1.3495(17) . ?
F17 C50 1.3484(17) . ?
F18 C51 1.3355(17) . ?
F19 C52 1.3447(17) . ?
F20 C53 1.3568(17) . ?
N1 C1 1.3585(17) . ?
N1 C6 1.4646(17) . ?
N2 C3 1.3550(17) . ?
N2 C18 1.4582(17) . ?
C1 C2 1.4128(18) . ?
C1 C4 1.5048(18) . ?
C2 C3 1.3944(19) . ?
C2 H2 0.9500 . ?
C3 C5 1.4988(19) . ?
C4 B1 1.6650(19) . ?
C4 H4A 0.9900 . ?
C4 H4B 0.9900 . ?
C5 H5A 0.9800 . ?
C5 H5B 0.9800 . ?
C5 H5C 0.9800 . ?
C6 C11 1.4034(19) . ?
C6 C7 1.4051(19) . ?
C7 C8 1.399(2) . ?
C7 C12 1.520(2) . ?
C8 C9 1.379(2) . ?
C8 H8 0.9500 . ?
C9 C10 1.381(2) . ?
C9 H9 0.9500 . ?
C10 C11 1.402(2) . ?
C10 H10 0.9500 . ?
C11 C15 1.5240(19) . ?
C12 C13' 1.498(5) . ?
C12 C13 1.500(10) . ?
C12 C14' 1.538(9) . ?
C12 C14 1.587(8) . ?
C12 H12 1.0000 . ?
C12 H12' 1.0000 . ?
C13 H13A 0.9800 . ?
C13 H13B 0.9800 . ?
C13 H13C 0.9800 . ?
C14 H14A 0.9800 . ?
C14 H14B 0.9800 . ?
C14 H14C 0.9800 . ?
C13' H13D 0.9800 . ?
C13' H13E 0.9800 . ?
C13' H13F 0.9800 . ?
C14' H14D 0.9800 . ?
C14' H14E 0.9800 . ?
C14' H14F 0.9800 . ?
C15 C17 1.534(2) . ?
C15 C16 1.5391(19) . ?
C15 H15 1.0000 . ?
C16 H16A 0.9800 . ?
C16 H16B 0.9800 . ?
C16 H16C 0.9800 . ?
C17 H17A 0.9800 . ?
C17 H17B 0.9800 . ?
C17 H17C 0.9800 . ?
C18 C19 1.400(2) . ?
C18 C23 1.409(2) . ?
C19 C20 1.398(2) . ?
C19 C24 1.523(2) . ?
C20 C21 1.382(2) . ?
C20 H20 0.9500 . ?
C21 C22 1.379(2) . ?
C21 H21 0.9500 . ?
C22 C23 1.394(2) . ?
C22 H22 0.9500 . ?
C23 C27 1.522(2) . ?
C24 C26 1.527(2) . ?
C24 C25 1.537(3) . ?
C24 H24 1.0000 . ?
C25 H25A 0.9800 . ?
C25 H25B 0.9800 . ?
C25 H25C 0.9800 . ?
C26 H26A 0.9800 . ?
C26 H26B 0.9800 . ?
C26 H26C 0.9800 . ?
C27 C29 1.533(2) . ?
C27 C28 1.535(2) . ?
C27 H27 1.0000 . ?
C28 H28A 0.9800 . ?
C28 H28B 0.9800 . ?
C28 H28C 0.9800 . ?
C29 H29A 0.9800 . ?
C29 H29B 0.9800 . ?
C29 H29C 0.9800 . ?
C30 C31 1.3918(19) . ?
C30 C35 1.3919(19) . ?
C30 B1 1.660(2) . ?
C31 C32 1.383(2) . ?
C32 C33 1.371(2) . ?
C33 C34 1.381(2) . ?
C34 C35 1.3783(19) . ?
C36 C41 1.3881(19) . ?
C36 C37 1.3949(19) . ?
C36 B1 1.658(2) . ?
C37 C38 1.380(2) . ?
C38 C39 1.379(2) . ?
C39 C40 1.374(2) . ?
C40 C41 1.385(2) . ?
C42 C47 1.3918(19) . ?
C42 C43 1.3930(19) . ?
C42 B1 1.659(2) . ?
C43 C44 1.381(2) . ?
C44 C45 1.379(2) . ?
C45 C46 1.377(2) . ?
C46 C47 1.387(2) . ?
C48 C49 1.377(2) . ?
C48 C53 1.380(2) . ?
C49 C50 1.377(2) . ?
C50 C51 1.382(2) . ?
C51 C52 1.382(2) . ?
C52 C53 1.376(2) . ?
C54 C55 1.5303(19) . ?
C54 H54A 0.9900 . ?
C54 H54B 0.9900 . ?
C55 H55A 0.9800 . ?
C55 H55B 0.9800 . ?
C55 H55C 0.9800 . ?
C1_1 C2_1 1.389(4) . ?
C1_1 C6_1 1.398(4) . ?
C1_1 C7_1 1.509(3) . ?
C2_1 C3_1 1.391(4) . ?
C2_1 H2_1 0.9500 . ?
C3_1 C4_1 1.387(4) . ?
C3_1 H3_1 0.9500 . ?
C4_1 C5_1 1.383(4) . ?
C4_1 H4_1 0.9500 . ?
C5_1 C6_1 1.391(4) . ?
C5_1 H5_1 0.9500 . ?
C6_1 H6_1 0.9500 . ?
C7_1 H7A_1 0.9800 . ?
C7_1 H7B_1 0.9800 . ?
C7_1 H7C_1 0.9800 . ?
C1_2 C6_2 1.386(12) . ?
C1_2 C2_2 1.392(12) . ?
C1_2 C7_2 1.50(2) . ?
C2_2 C3_2 1.386(12) . ?
C2_2 H2_2 0.9500 . ?
C3_2 C4_2 1.384(12) . ?
C3_2 H3_2 0.9500 . ?
C4_2 C5_2 1.398(12) . ?
C4_2 H4_2 0.9500 . ?
C5_2 C6_2 1.373(12) . ?
C5_2 H5_2 0.9500 . ?
C6_2 H6_2 0.9500 . ?
C7_2 H7A_2 0.9800 . ?
C7_2 H7B_2 0.9800 . ?
C7_2 H7C_2 0.9800 . ?
